data_4509751
loop_
_publ_author_name
'Liu, Lin'
'Li, Zifeng'
'Wang, Baolan'
'Li, Gang'
'Wang, Lipeng'
'Meng, Xiangru'
'He, Zhanhang'

_publ_section_title
;
 Polymeric Frameworks Constructed from Bulky Carboxylates and
 4,4&#x2032;-Bipyridine Linkages: Synthesis, Crystal Structures, and
 Properties
;
_journal_issue 12
_journal_name_full 'Crystal Growth &amp; Design'
_journal_page_first 5244
_journal_paper_doi 10.1021/cg9007747
_journal_volume 9
_journal_year 2009
_chemical_formula_sum 'C21 H29 Cd1.5 N4 O14 S'
_chemical_formula_weight 762.14
_chemical_name_systematic
; 
 ? 
;
_space_group_IT_number 14
_symmetry_cell_setting monoclinic
_symmetry_space_group_name_Hall '-P 2yn'
_symmetry_space_group_name_H-M 'P 1 21/n 1'
_atom_sites_solution_hydrogens geom
_atom_sites_solution_primary direct
_atom_sites_solution_secondary difmap
_audit_creation_method SHELXL-97
_cell_angle_alpha 90.00
_cell_angle_beta 105.89(3)
_cell_angle_gamma 90.00
_cell_formula_units_Z 4
_cell_length_a 12.317(3)
_cell_length_b 14.720(3)
_cell_length_c 16.784(3)
_cell_measurement_temperature 293(2)
_cell_volume 2926.8(12)
_computing_cell_refinement 'Bruker SMART'
_computing_data_collection 'Bruker SMART'
_computing_data_reduction 'Bruker SMART'
_computing_molecular_graphics 'Bruker SHELXTL'
_computing_publication_material 'Bruker SHELXTL'
_computing_structure_refinement 'SHELXL-97 (Sheldrick, 1997)'
_computing_structure_solution 'SHELXS-97 (Sheldrick, 1990)'
_diffrn_ambient_temperature 293(2)
_diffrn_measured_fraction_theta_full 0.998
_diffrn_measured_fraction_theta_max 0.998
_diffrn_measurement_device_type 'CCD area detector'
_diffrn_measurement_method 'phi and omega scans'
_diffrn_radiation_monochromator graphite
_diffrn_radiation_source 'fine-focus sealed tube'
_diffrn_radiation_type MoK\a
_diffrn_radiation_wavelength 0.71073
_diffrn_reflns_av_R_equivalents 0.0187
_diffrn_reflns_av_sigmaI/netI 0.0205
_diffrn_reflns_limit_h_max 14
_diffrn_reflns_limit_h_min -13
_diffrn_reflns_limit_k_max 15
_diffrn_reflns_limit_k_min -17
_diffrn_reflns_limit_l_max 20
_diffrn_reflns_limit_l_min -14
_diffrn_reflns_number 15790
_diffrn_reflns_theta_full 25.50
_diffrn_reflns_theta_max 25.50
_diffrn_reflns_theta_min 1.83
_exptl_absorpt_coefficient_mu 1.243
_exptl_absorpt_correction_T_max 0.7891
_exptl_absorpt_correction_T_min 0.7222
_exptl_absorpt_correction_type multi-scan
_exptl_absorpt_process_details SADABS
_exptl_crystal_colour Colorless
_exptl_crystal_density_diffrn 1.730
_exptl_crystal_density_method 'not measured'
_exptl_crystal_description prism
_exptl_crystal_F_000 1532
_exptl_crystal_size_max 0.28
_exptl_crystal_size_mid 0.25
_exptl_crystal_size_min 0.20
_refine_diff_density_max 1.899
_refine_diff_density_min -1.459
_refine_diff_density_rms 0.102
_refine_ls_extinction_coef 0.00017(11)
_refine_ls_extinction_expression Fc^*^=kFc[1+0.001xFc^2^\l^3^/sin(2\q)]^-1/4^
_refine_ls_extinction_method SHELXL
_refine_ls_goodness_of_fit_ref 1.041
_refine_ls_hydrogen_treatment none
_refine_ls_matrix_type full
_refine_ls_number_parameters 413
_refine_ls_number_reflns 5432
_refine_ls_number_restraints 18
_refine_ls_restrained_S_all 1.042
_refine_ls_R_factor_all 0.0370
_refine_ls_R_factor_gt 0.0329
_refine_ls_shift/su_max 0.000
_refine_ls_shift/su_mean 0.000
_refine_ls_structure_factor_coef Fsqd
_refine_ls_weighting_details 'calc w=1/[\s^2^(Fo^2^)+(0.0690P)^2^+5.1230P] where P=(Fo^2^+2Fc^2^)/3'
_refine_ls_weighting_scheme calc
_refine_ls_wR_factor_gt 0.1050
_refine_ls_wR_factor_ref 0.1091
_reflns_number_gt 4853
_reflns_number_total 5432
_reflns_threshold_expression >2sigma(I)
_cod_data_source_file cg9007747sup3.cif
_cod_data_source_block z
_cod_depositor_comments
;
The following automatic conversions were performed:

'_symmetry_cell_setting' value 'Monoclinic' changed to 'monoclinic'
according to /home/saulius/struct/CIF-dictionaries/cif_core.dic
dictionary named 'cif_core.dic' version 2.4.2 from
2011-04-26.

'_exptl_absorpt_correction_type' value 'MULTI-SCAN'
changed to 'multi-scan' according to
/home/saulius/struct/CIF-dictionaries/cif_core.dic dictionary named
'cif_core.dic' version 2.4.2 from 2011-04-26.

Automatic conversion script
Id: cif_fix_values 1891 2012-01-12 08:04:46Z andrius 
;
_cod_original_cell_volume 2926.8(10)
_cod_original_sg_symbol_H-M P2(1)/n
_cod_original_formula_sum 'C21 H29 Cd1.50 N4 O14 S'
_cod_database_code 4509751

loop_
_symmetry_equiv_pos_as_xyz
'x, y, z'
'-x+1/2, y+1/2, -z+1/2'
'-x, -y, -z'
'x-1/2, -y-1/2, z-1/2'

loop_
_atom_site_label
_atom_site_type_symbol
_atom_site_fract_x
_atom_site_fract_y
_atom_site_fract_z
_atom_site_U_iso_or_equiv
_atom_site_adp_type
_atom_site_occupancy
_atom_site_symmetry_multiplicity
_atom_site_calc_flag
_atom_site_refinement_flags
Cd1 Cd 0.16738(2) 0.741820(17) 0.579360(16) 0.02349(11) Uani 1 1 d .
Cd2 Cd 0.0000 1.0000 0.5000 0.02508(12) Uani 1 2 d S
C1 C 0.2816(3) 0.5849(3) 0.6449(2) 0.0287(8) Uani 1 1 d .
C2 C 0.3527(4) 0.5021(2) 0.6797(3) 0.0315(9) Uani 1 1 d .
H2A H 0.4293 0.5119 0.6766 0.038 Uiso 1 1 calc R
H2B H 0.3551 0.4951 0.7376 0.038 Uiso 1 1 calc R
C3 C 0.2478(3) 0.3553(2) 0.6598(2) 0.0275(8) Uani 1 1 d .
H3 H 0.2254 0.3577 0.7083 0.033 Uiso 1 1 calc R
C4 C 0.1501(3) 0.2105(3) 0.6051(3) 0.0326(9) Uani 1 1 d .
H4A H 0.1394 0.2030 0.6599 0.039 Uiso 1 1 calc R
H4B H 0.1854 0.1559 0.5917 0.039 Uiso 1 1 calc R
C5 C 0.0361(3) 0.2239(3) 0.5421(2) 0.0260(8) Uani 1 1 d .
C6 C 0.2640(5) 0.2643(4) 0.4656(3) 0.0556(14) Uani 1 1 d .
H6 H 0.2262 0.2094 0.4520 0.067 Uiso 1 1 calc R
C7 C 0.3742(5) 0.4358(4) 0.5059(3) 0.0550(13) Uani 1 1 d .
H7 H 0.4095 0.4919 0.5183 0.066 Uiso 1 1 calc R
C8 C 0.3232(3) 0.3925(3) 0.5592(3) 0.0340(9) Uani 1 1 d .
C9 C 0.2697(3) 0.3093(3) 0.5400(2) 0.0334(9) Uani 1 1 d .
C10 C 0.3693(6) 0.3907(5) 0.4333(4) 0.0761(19) Uani 1 1 d .
H10 H 0.4019 0.4176 0.3954 0.091 Uiso 1 1 calc R
C11 C 0.3172(6) 0.3058(5) 0.4142(4) 0.076(2) Uani 1 1 d .
H11 H 0.3190 0.2770 0.3652 0.091 Uiso 1 1 calc R
C12 C 0.0702(4) 0.6813(3) 0.7291(3) 0.0406(10) Uani 1 1 d .
H12 H 0.1140 0.6310 0.7250 0.049 Uiso 1 1 calc R
C13 C 0.0005(4) 0.8201(3) 0.6824(2) 0.0339(9) Uani 1 1 d .
H13 H -0.0039 0.8686 0.6461 0.041 Uiso 1 1 calc R
C14 C -0.0586(4) 0.8255(3) 0.7413(2) 0.0337(9) Uani 1 1 d .
H14 H -0.1031 0.8761 0.7431 0.040 Uiso 1 1 calc R
C15 C 0.0156(4) 0.6818(3) 0.7909(3) 0.0433(11) Uani 1 1 d .
H15 H 0.0238 0.6333 0.8276 0.052 Uiso 1 1 calc R
C16 C -0.0516(4) 0.7555(3) 0.7977(3) 0.0296(8) Uani 1 1 d .
C17 C -0.1123(4) 0.7591(3) 0.8628(3) 0.0302(9) Uani 1 1 d .
C18 C -0.2086(4) 0.8095(4) 0.8533(3) 0.0514(13) Uani 1 1 d .
H18 H -0.2362 0.8446 0.8060 0.062 Uiso 1 1 calc R
C19 C -0.0746(5) 0.7107(4) 0.9365(3) 0.0574(15) Uani 1 1 d .
H19 H -0.0089 0.6764 0.9467 0.069 Uiso 1 1 calc R
C20 C -0.1350(4) 0.7141(4) 0.9936(3) 0.0560(14) Uani 1 1 d .
H20 H -0.1078 0.6817 1.0427 0.067 Uiso 1 1 calc R
C21 C -0.2643(4) 0.8080(4) 0.9143(3) 0.0517(13) Uani 1 1 d .
H21 H -0.3298 0.8423 0.9062 0.062 Uiso 1 1 calc R
N1 N 0.3090(3) 0.4186(2) 0.6353(2) 0.0285(7) Uani 1 1 d .
N2 N 0.2236(3) 0.2887(2) 0.6050(2) 0.0286(7) Uani 1 1 d .
N3 N 0.0638(3) 0.7485(2) 0.6751(2) 0.0281(7) Uani 1 1 d .
N4 N -0.2302(3) 0.7607(2) 0.9835(2) 0.0335(8) Uani 1 1 d .
O1 O 0.1407(2) 0.98772(19) 0.61734(17) 0.0351(6) Uani 1 1 d .
O2 O 0.2714(3) 0.86211(19) 0.64211(19) 0.0392(7) Uani 1 1 d .
O3 O 0.3057(3) 0.9922(3) 0.5670(2) 0.0627(11) Uani 1 1 d .
O4 O 0.3236(3) 1.0007(2) 0.7122(2) 0.0530(9) Uani 1 1 d .
O5 O 0.0028(2) 0.30215(19) 0.52186(19) 0.0375(7) Uani 1 1 d .
O6 O 0.1931(3) 0.5766(2) 0.58839(19) 0.0388(7) Uani 1 1 d .
O7 O 0.3178(3) 0.65955(18) 0.6772(2) 0.0403(7) Uani 1 1 d .
O8 O -0.0206(2) 0.15428(18) 0.51361(18) 0.0334(6) Uani 1 1 d .
O10 O 0.8762(4) 0.0681(3) 0.7125(3) 0.0717(11) Uani 1 1 d D
O11 O 0.0833(4) 0.4721(3) 0.4465(3) 0.0752(12) Uani 1 1 d D
O12 O 0.5280(4) 0.9359(4) 0.7973(3) 0.0738(12) Uani 1 1 d D
O13 O 0.5298(4) 0.7431(4) 0.7455(4) 0.0976(19) Uani 1 1 d D
O14 O 0.6593(9) 0.9855(6) 0.6906(10) 0.238(7) Uani 1 1 d D
S1 S 0.26129(8) 0.96110(6) 0.63354(6) 0.0292(2) Uani 1 1 d .
O9 O 0.1336(3) 1.0210(2) 0.4307(2) 0.0423(7) Uani 1 1 d D
H1W H 0.132(5) 0.992(4) 0.388(2) 0.080 Uiso 1 1 d D
H2W H 0.192(3) 1.014(4) 0.468(2) 0.080 Uiso 1 1 d D
H3W H 0.811(2) 0.054(4) 0.712(4) 0.080 Uiso 1 1 d D
H4W H 0.885(5) 0.1232(12) 0.707(4) 0.080 Uiso 1 1 d D
H5W H 0.045(4) 0.510(3) 0.415(4) 0.080 Uiso 1 1 d D
H6W H 0.046(4) 0.431(3) 0.460(4) 0.080 Uiso 1 1 d D
H7W H 0.473(4) 0.904(4) 0.797(4) 0.080 Uiso 1 1 d D
H8W H 0.546(5) 0.970(4) 0.838(3) 0.080 Uiso 1 1 d D
H9W H 0.468(3) 0.718(4) 0.734(4) 0.080 Uiso 1 1 d D
H10W H 0.533(5) 0.789(3) 0.774(4) 0.080 Uiso 1 1 d D
H11W H 0.686(6) 0.966(4) 0.7365(17) 0.080 Uiso 1 1 d D
H12W H 0.619(7) 0.953(4) 0.652(3) 0.080 Uiso 1 1 d D

loop_
_atom_site_aniso_label
_atom_site_aniso_U_11
_atom_site_aniso_U_22
_atom_site_aniso_U_33
_atom_site_aniso_U_23
_atom_site_aniso_U_13
_atom_site_aniso_U_12
Cd1 0.02507(17) 0.02500(17) 0.02280(17) -0.00061(10) 0.01059(12) -0.00049(9)
Cd2 0.0255(2) 0.0220(2) 0.0260(2) 0.00232(14) 0.00402(15) -0.00105(14)
C1 0.032(2) 0.027(2) 0.030(2) 0.0006(15) 0.0118(16) -0.0004(15)
C2 0.034(2) 0.023(2) 0.034(2) -0.0028(15) 0.0031(17) -0.0052(15)
C3 0.0269(19) 0.0250(18) 0.0275(19) 0.0012(15) 0.0021(15) 0.0014(14)
C4 0.035(2) 0.0242(19) 0.035(2) 0.0011(16) 0.0035(17) -0.0061(16)
C5 0.0274(19) 0.0260(19) 0.0260(19) -0.0020(15) 0.0096(15) -0.0014(15)
C6 0.063(3) 0.055(3) 0.054(3) -0.024(2) 0.023(3) -0.016(2)
C7 0.057(3) 0.062(3) 0.051(3) -0.011(2) 0.023(2) -0.026(3)
C8 0.031(2) 0.037(2) 0.034(2) -0.0037(17) 0.0080(17) -0.0039(17)
C9 0.031(2) 0.036(2) 0.033(2) -0.0071(17) 0.0072(17) -0.0033(16)
C10 0.089(5) 0.093(5) 0.062(4) -0.014(3) 0.046(4) -0.033(4)
C11 0.085(4) 0.101(5) 0.054(3) -0.036(3) 0.041(3) -0.031(4)
C12 0.054(3) 0.030(2) 0.049(3) 0.0134(19) 0.034(2) 0.0159(19)
C13 0.042(2) 0.032(2) 0.032(2) 0.0112(17) 0.0168(18) 0.0070(17)
C14 0.041(2) 0.030(2) 0.036(2) 0.0075(17) 0.0194(18) 0.0115(17)
C15 0.061(3) 0.031(2) 0.051(3) 0.018(2) 0.038(2) 0.014(2)
C16 0.030(2) 0.033(2) 0.029(2) 0.0051(15) 0.0148(17) 0.0002(15)
C17 0.030(2) 0.035(2) 0.029(2) 0.0026(16) 0.0148(17) 0.0004(16)
C18 0.054(3) 0.072(3) 0.036(2) 0.025(2) 0.025(2) 0.030(3)
C19 0.053(3) 0.076(4) 0.056(3) 0.036(3) 0.036(3) 0.034(3)
C20 0.053(3) 0.077(4) 0.049(3) 0.032(3) 0.033(2) 0.030(3)
C21 0.050(3) 0.071(3) 0.042(3) 0.024(2) 0.027(2) 0.031(3)
N1 0.0280(16) 0.0249(16) 0.0296(17) -0.0019(13) 0.0031(13) -0.0025(13)
N2 0.0282(17) 0.0239(16) 0.0314(17) -0.0026(13) 0.0040(13) -0.0023(13)
N3 0.0318(18) 0.0289(17) 0.0278(18) 0.0019(12) 0.0153(15) 0.0010(13)
N4 0.0344(19) 0.040(2) 0.0314(19) 0.0045(14) 0.0177(16) 0.0041(14)
O1 0.0326(15) 0.0396(16) 0.0282(14) -0.0018(12) -0.0001(12) 0.0032(12)
O2 0.0445(17) 0.0244(14) 0.0445(17) -0.0047(12) 0.0053(14) 0.0002(12)
O3 0.0393(19) 0.088(3) 0.061(2) 0.036(2) 0.0132(17) -0.0034(17)
O4 0.0468(19) 0.0371(18) 0.058(2) -0.0195(15) -0.0145(16) 0.0018(14)
O5 0.0328(15) 0.0250(15) 0.0495(18) 0.0010(13) 0.0027(13) 0.0016(11)
O6 0.0344(15) 0.0333(16) 0.0422(17) 0.0009(13) -0.0006(13) 0.0013(12)
O7 0.0421(17) 0.0228(14) 0.0525(19) -0.0039(13) 0.0073(14) -0.0021(12)
O8 0.0324(15) 0.0259(14) 0.0376(16) -0.0047(11) 0.0023(12) -0.0045(11)
O10 0.067(3) 0.074(3) 0.078(3) -0.008(3) 0.027(2) 0.004(2)
O11 0.078(3) 0.073(3) 0.069(3) 0.003(2) 0.012(2) -0.019(2)
O12 0.057(3) 0.093(4) 0.063(3) -0.002(2) 0.002(2) 0.021(2)
O13 0.061(3) 0.081(4) 0.133(5) -0.017(3) -0.003(3) -0.012(2)
O14 0.168(10) 0.190(9) 0.443(18) 0.178(11) 0.231(11) 0.081(7)
S1 0.0290(5) 0.0238(5) 0.0303(5) 0.0010(4) 0.0005(4) -0.0032(4)
O9 0.0401(17) 0.0512(19) 0.0386(17) 0.0132(15) 0.0158(14) 0.0073(15)

loop_
_atom_type_symbol
_atom_type_description
_atom_type_scat_dispersion_real
_atom_type_scat_dispersion_imag
_atom_type_scat_source
C C 0.0033 0.0016 'International Tables Vol C Tables 4.2.6.8 and 6.1.1.4'
H H 0.0000 0.0000 'International Tables Vol C Tables 4.2.6.8 and 6.1.1.4'
N N 0.0061 0.0033 'International Tables Vol C Tables 4.2.6.8 and 6.1.1.4'
S S 0.1246 0.1234 'International Tables Vol C Tables 4.2.6.8 and 6.1.1.4'
O O 0.0106 0.0060 'International Tables Vol C Tables 4.2.6.8 and 6.1.1.4'
Cd Cd -0.8075 1.2024 'International Tables Vol C Tables 4.2.6.8 and 6.1.1.4'

loop_
_geom_angle_atom_site_label_1
_geom_angle_atom_site_label_2
_geom_angle_atom_site_label_3
_geom_angle
_geom_angle_site_symmetry_1
_geom_angle_site_symmetry_3
O2 Cd1 N4 89.39(12) . 4_675
O2 Cd1 N3 89.60(11) . .
N4 Cd1 N3 178.45(12) 4_675 .
O2 Cd1 O5 144.35(10) . 3_566
N4 Cd1 O5 92.31(12) 4_675 3_566
N3 Cd1 O5 87.83(12) . 3_566
O2 Cd1 O7 81.17(10) . .
N4 Cd1 O7 90.13(12) 4_675 .
N3 Cd1 O7 90.88(11) . .
O5 Cd1 O7 134.40(9) 3_566 .
O2 Cd1 O6 134.30(10) . .
N4 Cd1 O6 86.61(11) 4_675 .
N3 Cd1 O6 94.94(11) . .
O5 Cd1 O6 81.33(10) 3_566 .
O7 Cd1 O6 53.37(9) . .
O2 Cd1 O8 91.81(10) . 3_566
N4 Cd1 O8 90.81(12) 4_675 3_566
N3 Cd1 O8 88.04(11) . 3_566
O5 Cd1 O8 52.58(9) 3_566 3_566
O7 Cd1 O8 172.90(9) . 3_566
O6 Cd1 O8 133.71(9) . 3_566
O1 Cd2 O1 180.000(1) 3_576 .
O1 Cd2 O9 88.09(12) 3_576 3_576
O1 Cd2 O9 91.91(11) . 3_576
O1 Cd2 O9 91.91(11) 3_576 .
O1 Cd2 O9 88.09(12) . .
O9 Cd2 O9 180.0 3_576 .
O1 Cd2 O8 85.88(10) 3_576 1_565
O1 Cd2 O8 94.12(10) . 1_565
O9 Cd2 O8 88.22(11) 3_576 1_565
O9 Cd2 O8 91.78(11) . 1_565
O1 Cd2 O8 94.12(10) 3_576 3_566
O1 Cd2 O8 85.88(10) . 3_566
O9 Cd2 O8 91.78(11) 3_576 3_566
O9 Cd2 O8 88.22(11) . 3_566
O8 Cd2 O8 180.000(1) 1_565 3_566
O6 C1 O7 123.5(4) . .
O6 C1 C2 120.5(3) . .
O7 C1 C2 116.0(3) . .
N1 C2 C1 112.7(3) . .
N1 C2 H2A 109.0 . .
C1 C2 H2A 109.0 . .
N1 C2 H2B 109.0 . .
C1 C2 H2B 109.0 . .
H2A C2 H2B 107.8 . .
N2 C3 N1 110.1(3) . .
N2 C3 H3 125.0 . .
N1 C3 H3 125.0 . .
N2 C4 C5 110.6(3) . .
N2 C4 H4A 109.5 . .
C5 C4 H4A 109.5 . .
N2 C4 H4B 109.5 . .
C5 C4 H4B 109.5 . .
H4A C4 H4B 108.1 . .
O5 C5 O8 123.1(4) . .
O5 C5 C4 118.9(3) . .
O8 C5 C4 118.0(3) . .
C11 C6 C9 116.1(5) . .
C11 C6 H6 122.0 . .
C9 C6 H6 122.0 . .
C10 C7 C8 115.7(5) . .
C10 C7 H7 122.2 . .
C8 C7 H7 122.2 . .
C7 C8 C9 121.9(4) . .
C7 C8 N1 131.4(4) . .
C9 C8 N1 106.7(3) . .
C8 C9 N2 106.2(3) . .
C8 C9 C6 122.0(4) . .
N2 C9 C6 131.7(4) . .
C7 C10 C11 122.7(5) . .
C7 C10 H10 118.6 . .
C11 C10 H10 118.6 . .
C6 C11 C10 121.5(5) . .
C6 C11 H11 119.2 . .
C10 C11 H11 119.2 . .
N3 C12 C15 123.9(4) . .
N3 C12 H12 118.0 . .
C15 C12 H12 118.0 . .
N3 C13 C14 123.2(4) . .
N3 C13 H13 118.4 . .
C14 C13 H13 118.4 . .
C13 C14 C16 119.9(4) . .
C13 C14 H14 120.1 . .
C16 C14 H14 120.1 . .
C12 C15 C16 119.2(4) . .
C12 C15 H15 120.4 . .
C16 C15 H15 120.4 . .
C15 C16 C14 116.9(4) . .
C15 C16 C17 121.3(4) . .
C14 C16 C17 121.7(4) . .
C18 C17 C19 116.5(4) . .
C18 C17 C16 121.9(4) . .
C19 C17 C16 121.6(4) . .
C17 C18 C21 119.7(4) . .
C17 C18 H18 120.1 . .
C21 C18 H18 120.1 . .
C20 C19 C17 119.5(4) . .
C20 C19 H19 120.2 . .
C17 C19 H19 120.2 . .
N4 C20 C19 124.0(4) . .
N4 C20 H20 118.0 . .
C19 C20 H20 118.0 . .
N4 C21 C18 123.9(4) . .
N4 C21 H21 118.1 . .
C18 C21 H21 118.1 . .
C3 N1 C8 108.3(3) . .
C3 N1 C2 126.3(3) . .
C8 N1 C2 125.4(3) . .
C3 N2 C9 108.7(3) . .
C3 N2 C4 127.1(3) . .
C9 N2 C4 123.8(3) . .
C12 N3 C13 116.8(3) . .
C12 N3 Cd1 120.1(3) . .
C13 N3 Cd1 123.0(3) . .
C21 N4 C20 116.3(4) . .
C21 N4 Cd1 121.3(3) . 4_576
C20 N4 Cd1 122.4(3) . 4_576
S1 O1 Cd2 132.35(17) . .
S1 O2 Cd1 135.10(19) . .
C5 O5 Cd1 95.9(2) . 3_566
C1 O6 Cd1 91.2(2) . .
C1 O7 Cd1 91.7(2) . .
C5 O8 Cd2 140.9(3) . 1_545
C5 O8 Cd1 88.3(2) . 3_566
Cd2 O8 Cd1 127.57(11) 1_545 3_566
H3W O10 H4W 114(3) . .
H5W O11 H6W 114(3) . .
H7W O12 H8W 112(3) . .
H9W O13 H10W 114(3) . .
H11W O14 H12W 121(3) . .
O3 S1 O4 110.9(2) . .
O3 S1 O2 110.5(2) . .
O4 S1 O2 107.41(19) . .
O3 S1 O1 110.19(19) . .
O4 S1 O1 108.22(19) . .
O2 S1 O1 109.47(18) . .
Cd2 O9 H1W 122(5) . .
Cd2 O9 H2W 102(4) . .
H1W O9 H2W 113(3) . .

loop_
_geom_bond_atom_site_label_1
_geom_bond_atom_site_label_2
_geom_bond_distance
_geom_bond_site_symmetry_2
Cd1 O2 2.269(3) .
Cd1 N4 2.301(4) 4_675
Cd1 N3 2.311(3) .
Cd1 O5 2.398(3) 3_566
Cd1 O7 2.435(3) .
Cd1 O6 2.453(3) .
Cd1 O8 2.549(3) 3_566
Cd2 O1 2.246(3) 3_576
Cd2 O1 2.246(3) .
Cd2 O9 2.281(3) 3_576
Cd2 O9 2.281(3) .
Cd2 O8 2.303(3) 1_565
Cd2 O8 2.303(3) 3_566
C1 O6 1.239(5) .
C1 O7 1.252(5) .
C1 C2 1.520(5) .
C2 N1 1.461(5) .
C2 H2A 0.9700 .
C2 H2B 0.9700 .
C3 N2 1.322(5) .
C3 N1 1.332(5) .
C3 H3 0.9300 .
C4 N2 1.464(5) .
C4 C5 1.521(5) .
C4 H4A 0.9700 .
C4 H4B 0.9700 .
C5 O5 1.239(5) .
C5 O8 1.258(5) .
C6 C11 1.362(8) .
C6 C9 1.398(6) .
C6 H6 0.9300 .
C7 C10 1.374(8) .
C7 C8 1.382(6) .
C7 H7 0.9300 .
C8 C9 1.387(6) .
C8 N1 1.389(5) .
C9 N2 1.394(5) .
C10 C11 1.402(9) .
C10 H10 0.9300 .
C11 H11 0.9300 .
C12 N3 1.329(5) .
C12 C15 1.383(6) .
C12 H12 0.9300 .
C13 N3 1.336(5) .
C13 C14 1.380(5) .
C13 H13 0.9300 .
C14 C16 1.387(5) .
C14 H14 0.9300 .
C15 C16 1.387(6) .
C15 H15 0.9300 .
C16 C17 1.484(6) .
C17 C18 1.371(6) .
C17 C19 1.392(6) .
C18 C21 1.381(6) .
C18 H18 0.9300 .
C19 C20 1.366(6) .
C19 H19 0.9300 .
C20 N4 1.329(6) .
C20 H20 0.9300 .
C21 N4 1.319(6) .
C21 H21 0.9300 .
N4 Cd1 2.301(4) 4_576
O1 S1 1.487(3) .
O2 S1 1.466(3) .
O3 S1 1.446(4) .
O4 S1 1.455(3) .
O5 Cd1 2.398(3) 3_566
O8 Cd2 2.303(3) 1_545
O8 Cd1 2.549(3) 3_566
O10 H3W 0.824(10) .
O10 H4W 0.827(10) .
O11 H5W 0.827(10) .
O11 H6W 0.827(10) .
O12 H7W 0.824(10) .
O12 H8W 0.823(10) .
O13 H9W 0.823(10) .
O13 H10W 0.823(10) .
O14 H11W 0.804(10) .
O14 H12W 0.850(10) .
O9 H1W 0.828(10) .
O9 H2W 0.821(10) .

loop_
_geom_hbond_atom_site_label_D
_geom_hbond_atom_site_label_H
_geom_hbond_atom_site_label_A
_geom_hbond_distance_DH
_geom_hbond_distance_HA
_geom_hbond_distance_DA
_geom_hbond_angle_DHA
_geom_hbond_site_symmetry_A
O9 H2W O3 0.821(10) 1.885(17) 2.692(5) 167(6) .
O9 H2W S1 0.821(10) 2.79(4) 3.451(3) 139(6) .
O10 H3W O14 0.824(10) 2.07(2) 2.866(11) 163(6) 1_545
O9 H1W O10 0.828(10) 1.885(12) 2.712(6) 177(6) 3_666
O10 H4W O13 0.827(10) 2.09(4) 2.833(8) 149(6) 2_646
O11 H5W O12 0.827(10) 2.08(5) 2.763(6) 140(6) 4_575

loop_
_geom_torsion_atom_site_label_1
_geom_torsion_atom_site_label_2
_geom_torsion_atom_site_label_3
_geom_torsion_atom_site_label_4
_geom_torsion
_geom_torsion_site_symmetry_1
_geom_torsion_site_symmetry_4
O6 C1 C2 N1 4.2(5) . .
O7 C1 C2 N1 -176.2(3) . .
N2 C4 C5 O5 -25.0(5) . .
N2 C4 C5 O8 155.6(3) . .
C10 C7 C8 C9 -0.6(8) . .
C10 C7 C8 N1 -177.9(5) . .
C7 C8 C9 N2 -177.0(4) . .
N1 C8 C9 N2 0.8(4) . .
C7 C8 C9 C6 -0.1(7) . .
N1 C8 C9 C6 177.8(4) . .
C11 C6 C9 C8 2.0(8) . .
C11 C6 C9 N2 178.1(5) . .
C8 C7 C10 C11 -0.6(11) . .
C9 C6 C11 C10 -3.2(11) . .
C7 C10 C11 C6 2.7(13) . .
N3 C13 C14 C16 1.6(7) . .
N3 C12 C15 C16 0.9(8) . .
C12 C15 C16 C14 -0.7(7) . .
C12 C15 C16 C17 179.8(5) . .
C13 C14 C16 C15 -0.5(7) . .
C13 C14 C16 C17 179.1(4) . .
C15 C16 C17 C18 -154.6(5) . .
C14 C16 C17 C18 25.8(7) . .
C15 C16 C17 C19 24.8(7) . .
C14 C16 C17 C19 -154.7(5) . .
C19 C17 C18 C21 -1.9(8) . .
C16 C17 C18 C21 177.6(5) . .
C18 C17 C19 C20 1.3(9) . .
C16 C17 C19 C20 -178.1(5) . .
C17 C19 C20 N4 0.7(10) . .
C17 C18 C21 N4 0.6(10) . .
N2 C3 N1 C8 1.5(4) . .
N2 C3 N1 C2 -179.5(3) . .
C7 C8 N1 C3 176.2(5) . .
C9 C8 N1 C3 -1.4(4) . .
C7 C8 N1 C2 -2.8(7) . .
C9 C8 N1 C2 179.6(4) . .
C1 C2 N1 C3 -100.4(4) . .
C1 C2 N1 C8 78.4(5) . .
N1 C3 N2 C9 -1.0(4) . .
N1 C3 N2 C4 -174.2(3) . .
C8 C9 N2 C3 0.0(4) . .
C6 C9 N2 C3 -176.5(5) . .
C8 C9 N2 C4 173.6(4) . .
C6 C9 N2 C4 -2.9(7) . .
C5 C4 N2 C3 102.7(4) . .
C5 C4 N2 C9 -69.6(5) . .
C15 C12 N3 C13 0.1(7) . .
C15 C12 N3 Cd1 176.7(4) . .
C14 C13 N3 C12 -1.4(6) . .
C14 C13 N3 Cd1 -177.9(3) . .
O2 Cd1 N3 C12 -113.7(4) . .
N4 Cd1 N3 C12 -163(4) 4_675 .
O5 Cd1 N3 C12 101.9(4) 3_566 .
O7 Cd1 N3 C12 -32.5(4) . .
O6 Cd1 N3 C12 20.8(4) . .
O8 Cd1 N3 C12 154.5(4) 3_566 .
O2 Cd1 N3 C13 62.7(3) . .
N4 Cd1 N3 C13 13(5) 4_675 .
O5 Cd1 N3 C13 -81.8(3) 3_566 .
O7 Cd1 N3 C13 143.8(3) . .
O6 Cd1 N3 C13 -162.9(3) . .
O8 Cd1 N3 C13 -29.2(3) 3_566 .
C18 C21 N4 C20 1.4(9) . .
C18 C21 N4 Cd1 -177.6(5) . 4_576
C19 C20 N4 C21 -2.1(9) . .
C19 C20 N4 Cd1 177.0(5) . 4_576
O1 Cd2 O1 S1 -22(100) 3_576 .
O9 Cd2 O1 S1 155.5(2) 3_576 .
O9 Cd2 O1 S1 -24.5(2) . .
O8 Cd2 O1 S1 -116.1(2) 1_565 .
O8 Cd2 O1 S1 63.9(2) 3_566 .
N4 Cd1 O2 S1 90.2(3) 4_675 .
N3 Cd1 O2 S1 -88.6(3) . .
O5 Cd1 O2 S1 -2.9(4) 3_566 .
O7 Cd1 O2 S1 -179.5(3) . .
O6 Cd1 O2 S1 174.9(2) . .
O8 Cd1 O2 S1 -0.6(3) 3_566 .
O8 C5 O5 Cd1 -3.9(4) . 3_566
C4 C5 O5 Cd1 176.8(3) . 3_566
O7 C1 O6 Cd1 4.7(4) . .
C2 C1 O6 Cd1 -175.8(3) . .
O2 Cd1 O6 C1 4.4(3) . .
N4 Cd1 O6 C1 90.2(3) 4_675 .
N3 Cd1 O6 C1 -89.9(2) . .
O5 Cd1 O6 C1 -177.0(2) 3_566 .
O7 Cd1 O6 C1 -2.5(2) . .
O8 Cd1 O6 C1 178.1(2) 3_566 .
O6 C1 O7 Cd1 -4.7(4) . .
C2 C1 O7 Cd1 175.7(3) . .
O2 Cd1 O7 C1 -172.6(2) . .
N4 Cd1 O7 C1 -83.2(2) 4_675 .
N3 Cd1 O7 C1 98.0(2) . .
O5 Cd1 O7 C1 10.2(3) 3_566 .
O6 Cd1 O7 C1 2.5(2) . .
O8 Cd1 O7 C1 179(23) 3_566 .
O5 C5 O8 Cd2 162.2(3) . 1_545
C4 C5 O8 Cd2 -18.4(6) . 1_545
O5 C5 O8 Cd1 3.6(4) . 3_566
C4 C5 O8 Cd1 -177.0(3) . 3_566
Cd1 O2 S1 O3 -83.5(3) . .
Cd1 O2 S1 O4 155.4(3) . .
Cd1 O2 S1 O1 38.1(3) . .
Cd2 O1 S1 O3 34.6(3) . .
Cd2 O1 S1 O4 156.0(2) . .
Cd2 O1 S1 O2 -87.2(3) . .
